data_4134118
loop_
_publ_author_name
'Zhang, Qian'
'Zhang, Yan-E'
'Tong, Shuo'
'Wang, Mei-Xiang'

_publ_section_title
;
 Hydrocarbon Belts with Truncated Cone Structures.
;
_journal_issue 3
_journal_name_full 'Journal of the American Chemical Society'
_journal_page_first 1196
_journal_page_last 1199
_journal_paper_doi 10.1021/jacs.9b12181
_journal_volume 142
_journal_year 2020
_chemical_formula_moiety 'C48 H48, C H3 N O2'
_chemical_formula_sum 'C49 H51 N O2'
_chemical_formula_weight 725.86
_space_group_crystal_system monoclinic
_space_group_IT_number 15
_space_group_name_Hall '-C 2yc'
_space_group_name_H-M_alt 'C 1 2/c 1'
_atom_sites_solution_hydrogens geom
_atom_sites_solution_primary dual
_audit_creation_date 2018-12-11
_audit_creation_method
;
Olex2 1.2
(compiled 2018.05.29 svn.r3508 for OlexSys, GUI svn.r5506)
;
_cell_angle_alpha 90
_cell_angle_beta 93.846(2)
_cell_angle_gamma 90
_cell_formula_units_Z 8
_cell_length_a 16.8553(4)
_cell_length_b 12.3832(3)
_cell_length_c 37.1996(8)
_cell_measurement_reflns_used 5404
_cell_measurement_temperature 170.00(10)
_cell_measurement_theta_max 71.2860
_cell_measurement_theta_min 4.4930
_cell_volume 7746.9(3)
_computing_cell_refinement 'CrysAlisPro 1.171.40.14e (Rigaku OD, 2018)'
_computing_data_collection 'CrysAlisPro 1.171.40.14e (Rigaku OD, 2018)'
_computing_data_reduction 'CrysAlisPro 1.171.40.14e (Rigaku OD, 2018)'
_computing_molecular_graphics 'Olex2 (Dolomanov et al., 2009)'
_computing_publication_material 'Olex2 (Dolomanov et al., 2009)'
_computing_structure_refinement 'ShelXL (Sheldrick, 2015)'
_computing_structure_solution 'ShelXT (Sheldrick, 2015)'
_diffrn_ambient_environment N~2~
_diffrn_ambient_temperature 170.00(10)
_diffrn_detector 'CCD plate'
_diffrn_detector_type HyPix
_diffrn_measured_fraction_theta_full 0.956
_diffrn_measured_fraction_theta_max 0.885
_diffrn_measurement_details
;
List of Runs (angles in degrees, time in seconds):

  # Type    Start    End  Width  t~exp~   \w     \q     \k     \f   Frames
--------------------------------------------------------------------------
  1  \w   -120.00 -68.00   0.50    0.30    --  -47.20-130.00  44.00  104
  2  \w   -120.00 -62.00   0.50    0.30    --  -47.20-139.00-130.00  116
  3  \w     74.00 120.00   0.50    0.30    --   47.20 130.00 115.00   92
  4  \w     24.00 103.00   0.50    0.30    --   47.20-139.00-130.00  158
  5  \w     19.00  97.00   0.50    0.30    --   47.20-130.00  44.00  156
  6  \w   -168.00 -62.00   0.50    1.00    --  -99.00-139.00-130.00  212
  7  \w     31.00 121.00   0.50    1.00    --  103.25-130.00  44.00  180
  8  \w     31.00 127.00   0.50    1.00    --  103.25-139.00-130.00  192
  9  \w     74.00 169.00   0.50    1.00    --  103.25 130.00 115.00  190
 10  \w   -120.00 -71.00   0.50    0.30    --  -47.20-125.00  90.00   98
 11  \w   -102.00 -18.00   0.50    0.30    --  -47.20 139.00 -69.00  168
 12  \w   -119.00 -77.00   0.50    0.30    --  -47.20-125.00-120.00   84
 13  \w     26.00 118.00   0.50    0.30    --   47.20  77.00 120.00  184
 14  \w   -167.00 -86.00   0.50    1.00    --  -99.00 -45.00 -60.00  162
 15  \w   -115.00 -26.00   0.50    1.00    --  -99.00  61.00 150.00  178
 16  \w     92.00 111.50   0.50    1.00    --  103.25  45.00 120.00   39
;
_diffrn_measurement_device 'four-circle diffractometer'
_diffrn_measurement_device_type 'XtaLAB Synergy R, HyPix'
_diffrn_measurement_method '\w scans'
_diffrn_orient_matrix_type 'CrysAlisPro convention (1999,Acta A55,543-557)'
_diffrn_orient_matrix_UB_11 0.0177392000
_diffrn_orient_matrix_UB_12 0.0224483000
_diffrn_orient_matrix_UB_13 0.0404685000
_diffrn_orient_matrix_UB_21 -0.0060666000
_diffrn_orient_matrix_UB_22 0.1222968000
_diffrn_orient_matrix_UB_23 -0.0072603000
_diffrn_orient_matrix_UB_31 -0.0896514000
_diffrn_orient_matrix_UB_32 -0.0038093000
_diffrn_orient_matrix_UB_33 0.0057331000
_diffrn_radiation_monochromator mirror
_diffrn_radiation_probe x-ray
_diffrn_radiation_type CuK\a
_diffrn_radiation_wavelength 1.54184
_diffrn_reflns_av_R_equivalents 0.0825
_diffrn_reflns_av_unetI/netI 0.0679
_diffrn_reflns_Laue_measured_fraction_full 0.956
_diffrn_reflns_Laue_measured_fraction_max 0.885
_diffrn_reflns_limit_h_max 15
_diffrn_reflns_limit_h_min -21
_diffrn_reflns_limit_k_max 15
_diffrn_reflns_limit_k_min -14
_diffrn_reflns_limit_l_max 46
_diffrn_reflns_limit_l_min -46
_diffrn_reflns_number 29943
_diffrn_reflns_point_group_measured_fraction_full 0.956
_diffrn_reflns_point_group_measured_fraction_max 0.885
_diffrn_reflns_theta_full 67.684
_diffrn_reflns_theta_max 75.633
_diffrn_reflns_theta_min 2.381
_diffrn_source 'Rotating-anode X-ray tube'
_diffrn_source_type 'PhotonJet R (Cu) X-ray Source'
_exptl_absorpt_coefficient_mu 0.539
_exptl_absorpt_correction_T_max 1.00000
_exptl_absorpt_correction_T_min 0.81101
_exptl_absorpt_correction_type multi-scan
_exptl_absorpt_process_details
;
CrysAlisPro 1.171.40.14e (Rigaku Oxford Diffraction, 2018)
Empirical absorption correction using spherical harmonics,
 implemented in SCALE3 ABSPACK scaling algorithm.
;
_exptl_crystal_colour colourless
_exptl_crystal_colour_primary colourless
_exptl_crystal_density_diffrn 1.176
_exptl_crystal_description prism
_exptl_crystal_F_000 2944
_exptl_crystal_size_max 0.06
_exptl_crystal_size_mid 0.04
_exptl_crystal_size_min 0.03
_refine_diff_density_max 0.958
_refine_diff_density_min -0.632
_refine_diff_density_rms 0.120
_refine_ls_extinction_method none
_refine_ls_goodness_of_fit_ref 1.042
_refine_ls_hydrogen_treatment constr
_refine_ls_matrix_type full
_refine_ls_number_parameters 474
_refine_ls_number_reflns 7129
_refine_ls_number_restraints 0
_refine_ls_restrained_S_all 1.042
_refine_ls_R_factor_all 0.1141
_refine_ls_R_factor_gt 0.0818
_refine_ls_shift/su_max 0.000
_refine_ls_shift/su_mean 0.000
_refine_ls_structure_factor_coef Fsqd
_refine_ls_weighting_details 'w=1/[\s^2^(Fo^2^)+(0.1335P)^2^+19.9942P] where P=(Fo^2^+2Fc^2^)/3'
_refine_ls_weighting_scheme calc
_refine_ls_wR_factor_gt 0.2209
_refine_ls_wR_factor_ref 0.2584
_reflns_Friedel_coverage 0.000
_reflns_number_gt 5212
_reflns_number_total 7129
_reflns_threshold_expression 'I > 2\s(I)'
_cod_data_source_file ja9b12181_si_004.cif
_cod_data_source_block tx189
_cod_depositor_comments
;

2020-08-18
Z value and formula fixed to values more according to usual
chemical conventions.                 miguel
;
_cod_original_formula_sum 'C3.63 H3.78 N0.07 O0.15'
_cod_original_formula_weight 50.81
_cod_original_formula_moiety '0.07(C48 H48), 0.07(C H3 N O2)'
_cod_original_formula_units_Z 108
_cod_database_code 4134118
_shelx_shelxl_version_number 2018/3
_chemical_oxdiff_formula CHNOCl
_shelx_space_group_comment
;
The symmetry employed for this shelxl refinement is uniquely defined
by the following loop, which should always be used as a source of
symmetry information in preference to the above space-group names.
They are only intended as comments.
;
_reflns_odcompleteness_completeness 96.11
_reflns_odcompleteness_iscentric 1
_reflns_odcompleteness_theta 66.97
_olex2_refinement_description
;
1. Others
 Fixed Uiso: H001(0.028) H002(0.028) H003(0.027) H007(0.033) H00A(0.032)
 H00C(0.031) H00D(0.03) H00G(0.034) H00B(0.032) H00E(0.032) H00J(0.032)
 H00F(0.034) H00H(0.034) H00M(0.031) H00O(0.036) H00Q(0.032) H00I(0.036)
 H00K(0.036) H00U(0.035) H00V(0.037) H00W(0.035) H00Z(0.035) H01A(0.042)
 H01B(0.042) H011(0.039) H012(0.044) H01C(0.044) H01D(0.044) H01E(0.045)
 H01F(0.045) H015(0.039) H016(0.043) H01G(0.047) H01H(0.047) H01I(0.07)
 H01J(0.07) H01K(0.07) H01L(0.081) H01M(0.081) H01N(0.081) H01O(0.055)
 H01P(0.055) H01W(0.076) H01X(0.076) H01Y(0.076) H01Q(0.09) H01R(0.09)
 H01S(0.09) H01T(0.103) H01U(0.103) H01V(0.103)
 Fixed X: H001(0.340864) H002(0.37027) H003(0.480603) H007(0.177745)
 H00A(0.148826) H00C(0.272047) H00D(0.197209) H00G(0.414836) H00B(0.433245)
 H00E(0.484655) H00J(0.346307) H00F(0.263609) H00H(0.197067) H00M(0.296284)
 H00O(0.035082) H00Q(0.435101) H00I(0.262999) H00K(0.301448) H00U(-0.01287)
 H00V(0.191214) H00W(-0.014122) H00Z(0.069075) H01A(0.135993) H01B(0.059477)
 H011(0.270713) H012(-0.100269) H01C(0.58534) H01D(0.535039) H01E(0.381761)
 H01F(0.420347) H015(0.148647) H016(-0.08066) H01G(0.285297) H01H(0.352021)
 H01I(0.363973) H01J(0.277428) H01K(0.344578) H01L(0.597527) H01M(0.551651)
 H01N(0.635647) H01O(0.073119) H01P(0.003035) H01W(0.370947) H01X(0.281941)
 H01Y(0.308094) H01Q(0.458114) H01R(0.411259) H01S(0.368623) H01T(0.160944)
 H01U(0.09422) H01V(0.088727)
 Fixed Y: H001(0.578795) H002(0.854602) H003(0.693027) H007(0.890392)
 H00A(0.612427) H00C(1.101444) H00D(0.377188) H00G(0.62032) H00B(0.709418)
 H00E(0.612399) H00J(0.95765) H00F(0.516387) H00H(0.432829) H00M(0.495616)
 H00O(1.011798) H00Q(0.795345) H00I(1.049741) H00K(0.93837) H00U(0.553843)
 H00V(0.353924) H00W(0.785146) H00Z(0.379916) H01A(0.760025) H01B(0.700272)
 H011(1.128622) H012(0.713241) H01C(0.739912) H01D(0.830203) H01E(1.137557)
 H01F(1.025906) H015(1.149899) H016(0.888685) H01G(0.292711) H01H(0.380585)
 H01I(0.289911) H01J(0.324515) H01K(0.411768) H01L(0.650505) H01M(0.745888)
 H01N(0.76596) H01O(0.928267) H01P(0.862094) H01W(0.276953) H01X(0.302874)
 H01Y(0.183559) H01Q(1.080366) H01R(0.971039) H01S(1.079432) H01T(0.859641)
 H01U(0.785349) H01V(0.911005)
 Fixed Z: H001(0.392317) H002(0.394364) H003(0.338357) H007(0.422516)
 H00A(0.421052) H00C(0.381222) H00D(0.376319) H00G(0.258538) H00B(0.409434)
 H00E(0.397251) H00J(0.275105) H00F(0.430234) H00H(0.437949) H00M(0.271919)
 H00O(0.320712) H00Q(0.260249) H00I(0.441579) H00K(0.43315) H00U(0.318113)
 H00V(0.29012) H00W(0.414876) H00Z(0.307068) H01A(0.452133) H01B(0.463122)
 H011(0.294412) H012(0.336556) H01C(0.383221) H01D(0.40062) H01E(0.429937)
 H01F(0.421387) H015(0.312198) H016(0.336043) H01G(0.420791) H01H(0.419608)
 H01I(0.474502) H01J(0.482477) H01K(0.481235) H01L(0.439327) H01M(0.456309)
 H01N(0.441851) H01O(0.465279) H01P(0.480189) H01W(0.178989) H01X(0.185362)
 H01Y(0.178499) H01Q(0.480828) H01R(0.481074) H01S(0.489902) H01T(0.510106)
 H01U(0.52403) H01V(0.528349)
;
_olex2_submission_special_instructions 'No special instructions were received'
_oxdiff_exptl_absorpt_empirical_details
;
Empirical correction (ABSPACK) includes:
- Absorption correction using spherical harmonics
- Frame scaling
;
_oxdiff_exptl_absorpt_empirical_full_max 2.139
_oxdiff_exptl_absorpt_empirical_full_min 0.391

loop_
_space_group_symop_operation_xyz
'x, y, z'
'-x, y, -z+1/2'
'x+1/2, y+1/2, z'
'-x+1/2, y+1/2, -z+1/2'
'-x, -y, -z'
'x, -y, z-1/2'
'-x+1/2, -y+1/2, -z'
'x+1/2, -y+1/2, z-1/2'

loop_
_atom_site_label
_atom_site_type_symbol
_atom_site_fract_x
_atom_site_fract_y
_atom_site_fract_z
_atom_site_U_iso_or_equiv
_atom_site_adp_type
_atom_site_occupancy
_atom_site_site_symmetry_order
_atom_site_calc_flag
_atom_site_refinement_flags_posn
C001 C 0.32974(19) 0.5656(2) 0.36789(8) 0.0231(7) Uani 1 1 d .
H001 H 0.340864 0.578795 0.392317 0.028 Uiso 1 1 calc R
C002 C 0.36251(19) 0.8725(2) 0.37011(9) 0.0237(7) Uani 1 1 d .
H002 H 0.370270 0.854602 0.394364 0.028 Uiso 1 1 calc R
C003 C 0.43697(18) 0.7013(3) 0.35427(8) 0.0227(7) Uani 1 1 d .
H003 H 0.480603 0.693027 0.338357 0.027 Uiso 1 1 calc R
C004 C 0.13680(19) 0.5192(2) 0.37653(9) 0.0250(7) Uani 1 1 d .
C005 C 0.26833(18) 0.4952(2) 0.35741(9) 0.0231(7) Uani 1 1 d .
C006 C 0.31680(19) 0.9633(2) 0.36055(9) 0.0246(7) Uani 1 1 d .
C007 C 0.1501(2) 0.9117(3) 0.40122(9) 0.0275(7) Uani 1 1 d .
H007 H 0.177745 0.890392 0.422516 0.033 Uiso 1 1 calc R
C008 C 0.39695(18) 0.8077(2) 0.34488(8) 0.0229(7) Uani 1 1 d .
C009 C 0.1850(2) 0.9872(3) 0.37946(9) 0.0270(7) Uani 1 1 d .
C00A C 0.1184(2) 0.6035(3) 0.39947(9) 0.0269(7) Uani 1 1 d .
H00A H 0.148826 0.612427 0.421052 0.032 Uiso 1 1 calc R
C00B C 0.37521(18) 0.6170(2) 0.34315(8) 0.0223(7) Uani 1 1 d .
C00C C 0.26998(19) 1.0247(3) 0.38755(9) 0.0259(7) Uani 1 1 d .
H00C H 0.272047 1.101444 0.381222 0.031 Uiso 1 1 calc R
C00D C 0.21073(19) 0.4512(3) 0.38382(9) 0.0249(7) Uani 1 1 d .
H00D H 0.197209 0.377188 0.376319 0.030 Uiso 1 1 calc R
C00E C 0.1422(2) 1.0230(3) 0.34817(9) 0.0282(7) Uani 1 1 d .
C00F C 0.08833(19) 0.5023(3) 0.34497(9) 0.0254(7) Uani 1 1 d .
C00G C 0.39799(19) 0.6576(3) 0.27834(9) 0.0284(7) Uani 1 1 d .
H00G H 0.414836 0.620320 0.258538 0.034 Uiso 1 1 calc R
C00H C 0.36039(19) 0.5945(3) 0.30596(9) 0.0245(7) Uani 1 1 d .
C00I C 0.4727(2) 0.6881(3) 0.39298(9) 0.0263(7) Uani 1 1 d .
H00B H 0.433245 0.709418 0.409434 0.032 Uiso 1 1 calc R
H00E H 0.484655 0.612399 0.397251 0.032 Uiso 1 1 calc R
C00J C 0.3469(2) 0.9333(3) 0.29877(9) 0.0268(7) Uani 1 1 d .
H00J H 0.346307 0.957650 0.275105 0.032 Uiso 1 1 calc R
C00K C 0.38702(19) 0.8377(3) 0.30797(8) 0.0242(7) Uani 1 1 d .
C00L C 0.2414(2) 0.4466(3) 0.42328(9) 0.0282(7) Uani 1 1 d .
H00F H 0.263609 0.516387 0.430234 0.034 Uiso 1 1 calc R
H00H H 0.197067 0.432829 0.437949 0.034 Uiso 1 1 calc R
C00M C 0.3024(2) 0.5171(3) 0.29590(9) 0.0261(7) Uani 1 1 d .
H00M H 0.296284 0.495616 0.271919 0.031 Uiso 1 1 calc R
C00N C 0.25381(19) 0.4715(2) 0.32053(9) 0.0258(7) Uani 1 1 d .
C00O C 0.0655(2) 0.9829(3) 0.34017(10) 0.0302(8) Uani 1 1 d .
H00O H 0.035082 1.011798 0.320712 0.036 Uiso 1 1 calc R
C00P C 0.0758(2) 0.8671(3) 0.39240(9) 0.0282(7) Uani 1 1 d .
C00Q C 0.41006(19) 0.7647(3) 0.27931(8) 0.0271(7) Uani 1 1 d .
H00Q H 0.435101 0.795345 0.260249 0.032 Uiso 1 1 calc R
C00R C 0.05598(19) 0.6746(3) 0.39109(9) 0.0275(7) Uani 1 1 d .
C00S C 0.0328(2) 0.9005(3) 0.36049(10) 0.0304(8) Uani 1 1 d .
C00T C 0.3004(2) 1.0143(3) 0.42676(9) 0.0301(7) Uani 1 1 d .
H00I H 0.262999 1.049741 0.441579 0.036 Uiso 1 1 calc R
H00K H 0.301448 0.938370 0.433150 0.036 Uiso 1 1 calc R
C00U C 0.0224(2) 0.5692(3) 0.33775(10) 0.0293(7) Uani 1 1 d .
H00U H -0.012870 0.553843 0.318113 0.035 Uiso 1 1 calc R
C00V C 0.1837(2) 0.4077(3) 0.30701(9) 0.0308(8) Uani 1 1 d .
H00V H 0.191214 0.353924 0.290120 0.037 Uiso 1 1 calc R
C00W C 0.0433(2) 0.7743(3) 0.41402(10) 0.0291(7) Uani 1 1 d .
H00W H -0.014122 0.785146 0.414876 0.035 Uiso 1 1 calc R
C00X C 0.3077(2) 0.9938(3) 0.32389(9) 0.0265(7) Uani 1 1 d .
C00Y C 0.00811(19) 0.6587(3) 0.35928(9) 0.0281(7) Uani 1 1 d .
C00Z C 0.1096(2) 0.4226(3) 0.31765(9) 0.0293(7) Uani 1 1 d .
H00Z H 0.069075 0.379916 0.307068 0.035 Uiso 1 1 calc R
C010 C 0.0787(2) 0.7661(3) 0.45256(10) 0.0354(8) Uani 1 1 d .
H01A H 0.135993 0.760025 0.452133 0.042 Uiso 1 1 calc R
H01B H 0.059477 0.700272 0.463122 0.042 Uiso 1 1 calc R
C011 C 0.2531(2) 1.0798(3) 0.31111(10) 0.0325(8) Uani 1 1 d .
H011 H 0.270713 1.128622 0.294412 0.039 Uiso 1 1 calc R
C012 C -0.0512(2) 0.7388(3) 0.34582(11) 0.0368(9) Uani 1 1 d .
H012 H -0.100269 0.713241 0.336556 0.044 Uiso 1 1 calc R
C013 C 0.5481(2) 0.7539(3) 0.40144(10) 0.0368(8) Uani 1 1 d .
H01C H 0.585340 0.739912 0.383221 0.044 Uiso 1 1 calc R
H01D H 0.535039 0.830203 0.400620 0.044 Uiso 1 1 calc R
C014 C 0.3821(2) 1.0612(3) 0.43582(10) 0.0372(8) Uani 1 1 d .
H01E H 0.381761 1.137557 0.429937 0.045 Uiso 1 1 calc R
H01F H 0.420347 1.025906 0.421387 0.045 Uiso 1 1 calc R
C015 C 0.1787(2) 1.0928(3) 0.32198(10) 0.0326(8) Uani 1 1 d .
H015 H 0.148647 1.149899 0.312198 0.039 Uiso 1 1 calc R
C016 C -0.0396(2) 0.8457(3) 0.34596(11) 0.0358(8) Uani 1 1 d .
H016 H -0.080660 0.888685 0.336043 0.043 Uiso 1 1 calc R
C017 C 0.3042(2) 0.3607(3) 0.43113(11) 0.0392(9) Uani 1 1 d .
H01G H 0.285297 0.292711 0.420791 0.047 Uiso 1 1 calc R
H01H H 0.352021 0.380585 0.419608 0.047 Uiso 1 1 calc R
C018 C 0.3244(3) 0.3453(3) 0.47096(11) 0.0467(10) Uani 1 1 d .
H01I H 0.363973 0.289911 0.474502 0.070 Uiso 1 1 calc GR
H01J H 0.277428 0.324515 0.482477 0.070 Uiso 1 1 calc GR
H01K H 0.344578 0.411768 0.481235 0.070 Uiso 1 1 calc GR
N019 N 0.3405(3) 0.2358(4) 0.22794(14) 0.0808(15) Uani 1 1 d .
C01A C 0.5867(3) 0.7266(4) 0.43806(12) 0.0539(12) Uani 1 1 d .
H01L H 0.597527 0.650505 0.439327 0.081 Uiso 1 1 calc GR
H01M H 0.551651 0.745888 0.456309 0.081 Uiso 1 1 calc GR
H01N H 0.635647 0.765960 0.441851 0.081 Uiso 1 1 calc GR
C01B C 0.0596(3) 0.8612(3) 0.47687(11) 0.0455(10) Uani 1 1 d .
H01O H 0.073119 0.928267 0.465279 0.055 Uiso 1 1 calc R
H01P H 0.003035 0.862094 0.480189 0.055 Uiso 1 1 calc R
O01C O 0.3754(3) 0.1515(4) 0.23919(13) 0.1074(17) Uani 1 1 d .
C01D C 0.3240(3) 0.2511(3) 0.18943(13) 0.0508(11) Uani 1 1 d .
H01W H 0.370947 0.276953 0.178989 0.076 Uiso 1 1 calc GR
H01X H 0.281941 0.302874 0.185362 0.076 Uiso 1 1 calc GR
H01Y H 0.308094 0.183559 0.178499 0.076 Uiso 1 1 calc GR
C01E C 0.4074(3) 1.0467(4) 0.47558(13) 0.0600(13) Uani 1 1 d .
H01Q H 0.458114 1.080366 0.480828 0.090 Uiso 1 1 calc GR
H01R H 0.411259 0.971039 0.481074 0.090 Uiso 1 1 calc GR
H01S H 0.368623 1.079432 0.489902 0.090 Uiso 1 1 calc GR
C01F C 0.1050(4) 0.8536(4) 0.51314(12) 0.0685(15) Uani 1 1 d .
H01T H 0.160944 0.859641 0.510106 0.103 Uiso 1 1 calc GR
H01U H 0.094220 0.785349 0.524030 0.103 Uiso 1 1 calc GR
H01V H 0.088727 0.911005 0.528349 0.103 Uiso 1 1 calc GR
O01G O 0.3070(4) 0.2874(4) 0.24937(14) 0.126(2) Uani 1 1 d .

loop_
_atom_site_aniso_label
_atom_site_aniso_U_11
_atom_site_aniso_U_22
_atom_site_aniso_U_33
_atom_site_aniso_U_23
_atom_site_aniso_U_13
_atom_site_aniso_U_12
C001 0.0235(16) 0.0207(15) 0.0252(15) -0.0014(12) 0.0021(12) 0.0053(13)
C002 0.0239(16) 0.0214(15) 0.0264(15) 0.0035(12) 0.0052(12) -0.0055(13)
C003 0.0184(15) 0.0240(16) 0.0261(15) 0.0014(12) 0.0053(12) 0.0003(13)
C004 0.0246(17) 0.0181(15) 0.0332(17) 0.0000(12) 0.0087(13) -0.0062(13)
C005 0.0196(16) 0.0173(14) 0.0324(17) -0.0006(12) 0.0018(13) 0.0044(12)
C006 0.0215(16) 0.0207(15) 0.0322(17) 0.0003(13) 0.0063(13) -0.0049(13)
C007 0.0254(17) 0.0212(16) 0.0364(18) -0.0037(13) 0.0056(14) 0.0014(13)
C008 0.0204(16) 0.0203(15) 0.0283(15) -0.0007(12) 0.0045(12) -0.0069(13)
C009 0.0273(17) 0.0206(15) 0.0341(17) -0.0031(13) 0.0086(14) 0.0022(13)
C00A 0.0263(17) 0.0240(16) 0.0311(17) 0.0015(13) 0.0066(13) -0.0042(14)
C00B 0.0202(15) 0.0187(15) 0.0282(16) 0.0007(12) 0.0040(12) 0.0043(12)
C00C 0.0244(17) 0.0178(15) 0.0359(17) -0.0011(13) 0.0045(14) -0.0004(13)
C00D 0.0250(17) 0.0177(15) 0.0320(17) 0.0011(13) 0.0012(13) -0.0027(13)
C00E 0.0292(18) 0.0201(15) 0.0354(18) 0.0003(13) 0.0036(14) 0.0072(13)
C00F 0.0226(16) 0.0204(15) 0.0336(17) 0.0003(13) 0.0046(13) -0.0053(13)
C00G 0.0235(16) 0.0361(19) 0.0262(16) -0.0041(14) 0.0064(13) 0.0055(14)
C00H 0.0220(16) 0.0228(16) 0.0291(16) -0.0033(13) 0.0051(13) 0.0055(13)
C00I 0.0267(17) 0.0236(16) 0.0288(16) 0.0023(13) 0.0037(13) -0.0023(13)
C00J 0.0274(17) 0.0261(16) 0.0275(16) 0.0049(13) 0.0052(13) -0.0060(14)
C00K 0.0206(16) 0.0254(16) 0.0274(16) 0.0016(13) 0.0062(12) -0.0047(13)
C00L 0.0275(17) 0.0246(16) 0.0333(17) 0.0068(13) 0.0065(14) -0.0015(14)
C00M 0.0268(17) 0.0233(16) 0.0282(16) -0.0034(13) 0.0022(13) 0.0064(13)
C00N 0.0240(16) 0.0183(15) 0.0350(17) -0.0043(13) 0.0014(13) 0.0022(13)
C00O 0.0255(17) 0.0235(16) 0.0417(19) -0.0026(14) 0.0030(14) 0.0080(14)
C00P 0.0246(17) 0.0204(15) 0.0410(19) -0.0052(14) 0.0135(14) 0.0029(13)
C00Q 0.0240(17) 0.0353(18) 0.0221(15) 0.0047(13) 0.0039(12) -0.0015(14)
C00R 0.0213(16) 0.0213(16) 0.0414(18) -0.0012(14) 0.0132(14) -0.0030(13)
C00S 0.0228(17) 0.0245(16) 0.044(2) -0.0036(15) 0.0053(14) 0.0062(14)
C00T 0.0315(18) 0.0252(17) 0.0339(18) -0.0008(14) 0.0052(14) -0.0017(14)
C00U 0.0233(17) 0.0246(16) 0.0399(19) -0.0001(14) 0.0021(14) -0.0045(14)
C00V 0.036(2) 0.0210(16) 0.0350(18) -0.0033(13) 0.0000(15) -0.0005(14)
C00W 0.0229(17) 0.0247(17) 0.0410(19) -0.0035(14) 0.0114(14) -0.0018(13)
C00X 0.0256(17) 0.0185(15) 0.0354(18) 0.0056(13) 0.0016(14) -0.0064(13)
C00Y 0.0210(16) 0.0238(16) 0.0399(18) -0.0029(14) 0.0045(14) -0.0054(13)
C00Z 0.0264(18) 0.0223(16) 0.0389(18) -0.0015(14) 0.0005(14) -0.0041(13)
C010 0.039(2) 0.0304(18) 0.0382(19) 0.0000(15) 0.0161(16) -0.0061(16)
C011 0.037(2) 0.0239(17) 0.0370(19) 0.0061(14) 0.0030(15) -0.0036(15)
C012 0.0222(18) 0.0301(19) 0.058(2) -0.0017(17) 0.0027(16) 0.0014(15)
C013 0.035(2) 0.0344(19) 0.040(2) 0.0019(16) -0.0043(16) -0.0116(16)
C014 0.036(2) 0.0276(18) 0.047(2) -0.0030(16) -0.0013(17) -0.0056(16)
C015 0.037(2) 0.0218(16) 0.0387(19) 0.0027(14) -0.0002(15) 0.0042(15)
C016 0.0232(17) 0.0329(19) 0.051(2) -0.0029(16) -0.0016(16) 0.0067(15)
C017 0.040(2) 0.034(2) 0.044(2) 0.0072(16) 0.0035(17) 0.0032(17)
C018 0.050(3) 0.041(2) 0.048(2) 0.0149(18) -0.0034(19) 0.0032(19)
N019 0.089(4) 0.084(3) 0.073(3) -0.014(3) 0.028(3) 0.029(3)
C01A 0.051(3) 0.054(3) 0.054(3) 0.011(2) -0.018(2) -0.021(2)
C01B 0.052(2) 0.044(2) 0.043(2) -0.0120(18) 0.0250(19) -0.0091(19)
O01C 0.137(4) 0.086(3) 0.101(4) 0.025(3) 0.026(3) 0.030(3)
C01D 0.053(3) 0.036(2) 0.065(3) 0.0064(19) 0.023(2) 0.003(2)
C01E 0.058(3) 0.056(3) 0.063(3) 0.015(2) -0.023(2) -0.018(2)
C01F 0.100(4) 0.064(3) 0.043(2) -0.014(2) 0.021(3) -0.021(3)
O01G 0.178(6) 0.111(4) 0.093(3) -0.021(3) 0.043(4) 0.055(4)

loop_
_atom_type_symbol
_atom_type_description
_atom_type_scat_dispersion_real
_atom_type_scat_dispersion_imag
_atom_type_scat_source
C C 0.0181 0.0091 'International Tables Vol C Tables 4.2.6.8 and 6.1.1.4'
H H 0.0000 0.0000 'International Tables Vol C Tables 4.2.6.8 and 6.1.1.4'
N N 0.0311 0.0180 'International Tables Vol C Tables 4.2.6.8 and 6.1.1.4'
O O 0.0492 0.0322 'International Tables Vol C Tables 4.2.6.8 and 6.1.1.4'

loop_
_geom_angle_atom_site_label_1
_geom_angle_atom_site_label_2
_geom_angle_atom_site_label_3
_geom_angle
C005 C001 C00B 122.3(3)
C008 C002 C006 122.8(3)
C008 C003 C00B 104.5(2)
C008 C003 C00I 116.9(3)
C00B C003 C00I 113.8(3)
C00A C004 C00D 121.4(3)
C00A C004 C00F 118.9(3)
C00F C004 C00D 119.6(3)
C001 C005 C00D 122.5(3)
C001 C005 C00N 118.8(3)
C00N C005 C00D 118.4(3)
C002 C006 C00C 122.4(3)
C002 C006 C00X 118.9(3)
C00X C006 C00C 118.4(3)
C00P C007 C009 122.6(3)
C002 C008 C003 123.2(3)
C002 C008 C00K 118.2(3)
C00K C008 C003 118.3(3)
C007 C009 C00C 121.3(3)
C007 C009 C00E 118.8(3)
C00E C009 C00C 119.7(3)
C00R C00A C004 122.1(3)
C001 C00B C003 122.3(3)
C001 C00B C00H 119.2(3)
C00H C00B C003 118.4(3)
C009 C00C C006 103.9(3)
C009 C00C C00T 114.7(3)
C00T C00C C006 115.8(3)
C004 C00D C005 103.7(2)
C004 C00D C00L 114.6(3)
C00L C00D C005 116.3(3)
C009 C00E C015 121.5(3)
C00O C00E C009 118.8(3)
C00O C00E C015 119.4(3)
C004 C00F C00Z 121.5(3)
C00U C00F C004 118.9(3)
C00U C00F C00Z 119.3(3)
C00Q C00G C00H 125.4(3)
C00B C00H C00G 121.5(3)
C00M C00H C00B 118.0(3)
C00M C00H C00G 120.2(3)
C013 C00I C003 114.0(3)
C00K C00J C00X 122.3(3)
C008 C00K C00Q 121.3(3)
C00J C00K C008 118.9(3)
C00J C00K C00Q 119.4(3)
C017 C00L C00D 113.5(3)
C00N C00M C00H 122.2(3)
C005 C00N C00V 121.6(3)
C00M C00N C005 119.0(3)
C00M C00N C00V 119.1(3)
C00E C00O C00S 122.3(3)
C007 C00P C00S 119.1(3)
C007 C00P C00W 121.7(3)
C00S C00P C00W 118.8(3)
C00G C00Q C00K 125.5(3)
C00A C00R C00W 121.3(3)
C00A C00R C00Y 119.0(3)
C00Y C00R C00W 119.5(3)
C00O C00S C00P 117.9(3)
C00O C00S C016 119.0(3)
C00P C00S C016 122.8(3)
C014 C00T C00C 115.2(3)
C00Y C00U C00F 121.7(3)
C00Z C00V C00N 124.1(3)
C00R C00W C00P 104.2(3)
C010 C00W C00P 114.6(3)
C010 C00W C00R 114.4(3)
C006 C00X C011 122.2(3)
C00J C00X C006 118.4(3)
C00J C00X C011 119.2(3)
C00R C00Y C012 122.1(3)
C00U C00Y C00R 119.0(3)
C00U C00Y C012 118.6(3)
C00V C00Z C00F 124.5(3)
C00W C010 C01B 114.9(3)
C015 C011 C00X 124.3(3)
C016 C012 C00Y 124.7(3)
C01A C013 C00I 111.7(3)
C00T C014 C01E 111.2(3)
C011 C015 C00E 124.5(3)
C012 C016 C00S 125.3(3)
C018 C017 C00L 112.7(3)
O01C N019 C01D 119.4(4)
O01G N019 O01C 117.0(6)
O01G N019 C01D 121.4(5)
C01F C01B C010 111.5(4)

loop_
_geom_bond_atom_site_label_1
_geom_bond_atom_site_label_2
_geom_bond_distance
C001 C005 1.388(4)
C001 C00B 1.391(4)
C002 C006 1.396(5)
C002 C008 1.391(4)
C003 C008 1.510(4)
C003 C00B 1.513(4)
C003 C00I 1.532(4)
C004 C00A 1.396(5)
C004 C00D 1.514(5)
C004 C00F 1.400(5)
C005 C00D 1.527(4)
C005 C00N 1.409(5)
C006 C00C 1.522(4)
C006 C00X 1.413(5)
C007 C009 1.391(5)
C007 C00P 1.388(5)
C008 C00K 1.422(4)
C009 C00C 1.517(5)
C009 C00E 1.399(5)
C00A C00R 1.391(5)
C00B C00H 1.417(4)
C00C C00T 1.519(5)
C00D C00L 1.525(5)
C00E C00O 1.398(5)
C00E C015 1.469(5)
C00F C00U 1.398(5)
C00F C00Z 1.477(5)
C00G C00H 1.468(5)
C00G C00Q 1.342(5)
C00H C00M 1.401(5)
C00I C013 1.524(5)
C00J C00K 1.394(5)
C00J C00X 1.399(5)
C00K C00Q 1.470(4)
C00L C017 1.515(5)
C00M C00N 1.390(5)
C00N C00V 1.482(5)
C00O C00S 1.404(5)
C00P C00S 1.411(5)
C00P C00W 1.525(5)
C00R C00W 1.524(5)
C00R C00Y 1.401(5)
C00S C016 1.467(5)
C00T C014 1.512(5)
C00U C00Y 1.397(5)
C00V C00Z 1.348(5)
C00W C010 1.519(5)
C00X C011 1.466(5)
C00Y C012 1.472(5)
C010 C01B 1.532(5)
C011 C015 1.352(5)
C012 C016 1.338(5)
C013 C01A 1.509(6)
C014 C01E 1.522(6)
C017 C018 1.510(5)
N019 O01C 1.255(6)
N019 C01D 1.454(7)
N019 O01G 1.193(6)
C01B C01F 1.508(7)
